data_4080956
loop_
_publ_author_name
'O&#x2019;Connor, Abby R.'
'Kaminsky, Werner'
'Chan, Benny C.'
'Heinekey, D. M.'
'Goldberg, Karen I.'

_publ_section_title
;
 Synthesis and Characterization of Iridium(I) and Iridium(III) Complexes
 Containing Dialkylbiphenylphosphines
;
_journal_issue 14
_journal_name_full Organometallics
_journal_page_first 4016
_journal_paper_doi 10.1021/om400266d
_journal_volume 32
_journal_year 2013
_chemical_compound_source 'synthesis as described'
_chemical_formula_moiety 'C32 H43 Ir P, C32 H12 B F24'
_chemical_formula_sum 'C64 H55 B F24 Ir P'
_chemical_formula_weight 1514.06
_chemical_name_common iiia0173_0m
_chemical_name_systematic
;
iiia0173_0m
;
_space_group_IT_number 15
_symmetry_cell_setting monoclinic
_symmetry_Int_Tables_number 15
_symmetry_space_group_name_Hall '-C 2yc'
_symmetry_space_group_name_H-M 'C 1 2/c 1'
_atom_sites_solution_hydrogens geom
_atom_sites_solution_primary direct
_atom_sites_solution_secondary difmap
_audit_conform_dict_location ftp://ftp.iucr.org/pub/cif_core.dic
_audit_conform_dict_name cif_core.dic
_audit_conform_dict_version 2.4
_audit_creation_date 2010-02-25T12:16:11-00:00
_audit_creation_method 'APEX2 v2010.1-2'
_cell_angle_alpha 90.000(5)
_cell_angle_beta 98.205(5)
_cell_angle_gamma 90.000(5)
_cell_formula_units_Z 8
_cell_length_a 36.331(5)
_cell_length_b 13.045(5)
_cell_length_c 25.413(5)
_cell_measurement_reflns_used 575
_cell_measurement_temperature 100(2)
_cell_measurement_theta_max 20
_cell_measurement_theta_min 3
_cell_measurement_wavelength 0.71073
_cell_volume 11921(5)
_computing_cell_refinement 'SAINT (Bruker, 2007)'
_computing_data_collection 'APEX2 (Bruker, 2007)'
_computing_data_reduction 'SAINT (Bruker, 2007)'
_computing_molecular_graphics 'ORTEP-3 for Windows (Farrugia, 1997)'
_computing_publication_material 'SHELXL-97 (Sheldrick, 1997)'
_computing_structure_refinement 'SHELXL-97 (Sheldrick, 2008)'
_computing_structure_solution 'SIR92 (Giacovazzo et al, 1993)'
_diffrn_ambient_temperature 100(2)
_diffrn_measured_fraction_theta_full 1
_diffrn_measured_fraction_theta_max 0.996
_diffrn_measurement_device_type 'Bruker APEXII CCD area-detector'
_diffrn_measurement_method '\f and \w scans'
_diffrn_radiation_monochromator graphite
_diffrn_radiation_probe x-ray
_diffrn_radiation_type MoK\a
_diffrn_radiation_wavelength 0.71073
_diffrn_reflns_av_R_equivalents 0.0403
_diffrn_reflns_av_unetI/netI 0.0166
_diffrn_reflns_limit_h_max 51
_diffrn_reflns_limit_h_min -51
_diffrn_reflns_limit_k_max 18
_diffrn_reflns_limit_k_min -18
_diffrn_reflns_limit_l_max 35
_diffrn_reflns_limit_l_min -36
_diffrn_reflns_number 339743
_diffrn_reflns_theta_full 25
_diffrn_reflns_theta_max 30.58
_diffrn_reflns_theta_min 1.62
_diffrn_source 'fine-focus sealed tube'
_exptl_absorpt_coefficient_mu 2.384
_exptl_absorpt_correction_T_max 0.7629
_exptl_absorpt_correction_T_min 0.6874
_exptl_absorpt_correction_type multi-scan
_exptl_absorpt_process_details '(SADABS; Bruker, 2007)'
_exptl_crystal_colour red
_exptl_crystal_density_diffrn 1.687
_exptl_crystal_density_method 'not measured'
_exptl_crystal_description block
_exptl_crystal_F_000 6016
_exptl_crystal_size_max 0.17
_exptl_crystal_size_mid 0.17
_exptl_crystal_size_min 0.12
_refine_diff_density_max 5.887
_refine_diff_density_min -1.134
_refine_diff_density_rms 0.138
_refine_ls_extinction_method none
_refine_ls_goodness_of_fit_ref 1.137
_refine_ls_hydrogen_treatment mixed
_refine_ls_matrix_type full
_refine_ls_number_parameters 889
_refine_ls_number_reflns 18257
_refine_ls_number_restraints 84
_refine_ls_restrained_S_all 1.147
_refine_ls_R_factor_all 0.0497
_refine_ls_R_factor_gt 0.0414
_refine_ls_shift/su_max 0.008
_refine_ls_shift/su_mean 0
_refine_ls_structure_factor_coef Fsqd
_refine_ls_weighting_details 'calc w=1/[\s^2^(Fo^2^)+(0.0436P)^2^+92.3152P] where P=(Fo^2^+2Fc^2^)/3'
_refine_ls_weighting_scheme calc
_refine_ls_wR_factor_gt 0.1033
_refine_ls_wR_factor_ref 0.1109
_reflns_number_gt 16196
_reflns_number_total 18257
_reflns_threshold_expression >2\s(I)
_cod_data_source_file om400266d_si_002.cif
_cod_data_source_block iiia0173_0m
_cod_database_code 4080956

loop_
_symmetry_equiv_pos_as_xyz
'x, y, z'
'-x, y, -z+1/2'
'x+1/2, y+1/2, z'
'-x+1/2, y+1/2, -z+1/2'
'-x, -y, -z'
'x, -y, z-1/2'
'-x+1/2, -y+1/2, -z'
'x+1/2, -y+1/2, z-1/2'

loop_
_atom_site_label
_atom_site_type_symbol
_atom_site_fract_x
_atom_site_fract_y
_atom_site_fract_z
_atom_site_U_iso_or_equiv
_atom_site_adp_type
_atom_site_occupancy
_atom_site_symmetry_multiplicity
_atom_site_calc_flag
_atom_site_refinement_flags
C1 C 0.65089(10) 0.1774(3) 0.69362(14) 0.0235(6) Uani 1 1 d .
C2 C 0.64407(12) 0.2370(3) 0.73712(15) 0.0296(8) Uani 1 1 d .
H2 H 0.6623 0.2406 0.7679 0.035 Uiso 1 1 calc R
C3 C 0.61130(13) 0.2902(3) 0.73563(17) 0.0333(9) Uani 1 1 d .
H3 H 0.6073 0.3327 0.7647 0.04 Uiso 1 1 calc R
C4 C 0.58379(12) 0.2818(3) 0.69140(17) 0.0303(8) Uani 1 1 d .
H4 H 0.5605 0.3151 0.6915 0.036 Uiso 1 1 calc R
C5 C 0.59012(10) 0.2256(3) 0.64770(15) 0.0254(7) Uani 1 1 d .
H5 H 0.5711 0.2195 0.6181 0.031 Uiso 1 1 calc R
C6 C 0.62517(10) 0.1765(3) 0.64659(13) 0.0201(6) Uani 1 1 d .
C7 C 0.63821(9) 0.1673(3) 0.59345(13) 0.0193(6) Uani 1 1 d .
C8 C 0.63882(11) 0.2566(3) 0.56350(15) 0.0267(7) Uani 1 1 d .
H8 H 0.6309 0.3195 0.577 0.032 Uiso 1 1 calc R
C9 C 0.65090(11) 0.2544(3) 0.51401(16) 0.0285(7) Uani 1 1 d .
H9 H 0.651 0.3157 0.4938 0.034 Uiso 1 1 calc R
C10 C 0.66281(10) 0.1630(3) 0.49387(14) 0.0245(7) Uani 1 1 d .
H10 H 0.6709 0.1615 0.46 0.029 Uiso 1 1 calc R
C11 C 0.66271(9) 0.0742(3) 0.52371(13) 0.0210(6) Uani 1 1 d .
H11 H 0.6712 0.0118 0.5104 0.025 Uiso 1 1 calc R
C12 C 0.65015(9) 0.0759(2) 0.57354(12) 0.0171(5) Uani 1 1 d .
C13 C 0.58270(10) -0.1204(3) 0.68827(14) 0.0227(6) Uani 1 1 d .
C14 C 0.61988(10) -0.1512(3) 0.70571(13) 0.0207(6) Uani 1 1 d .
C15 C 0.63616(11) -0.1718(3) 0.76255(14) 0.0249(7) Uani 1 1 d .
H15A H 0.6636 -0.1738 0.7653 0.03 Uiso 1 1 calc R
H15B H 0.6277 -0.2399 0.7732 0.03 Uiso 1 1 calc R
C16 C 0.62511(11) -0.0907(3) 0.80084(14) 0.0268(7) Uani 1 1 d .
H16A H 0.6015 -0.1114 0.8131 0.032 Uiso 1 1 calc R
H16B H 0.6445 -0.087 0.8324 0.032 Uiso 1 1 calc R
C17 C 0.62023(11) 0.0147(3) 0.77520(14) 0.0238(7) Uani 1 1 d .
C18 C 0.58642(11) 0.0548(3) 0.75169(15) 0.0264(7) Uani 1 1 d .
C19 C 0.54995(11) -0.0011(3) 0.74461(17) 0.0290(8) Uani 1 1 d .
H19A H 0.5318 0.0372 0.7192 0.035 Uiso 1 1 calc R
H19B H 0.5403 -0.0032 0.7791 0.035 Uiso 1 1 calc R
C20 C 0.55304(10) -0.1104(3) 0.72436(15) 0.0261(7) Uani 1 1 d .
H20A H 0.559 -0.1572 0.7551 0.031 Uiso 1 1 calc R
H20B H 0.5288 -0.1316 0.7046 0.031 Uiso 1 1 calc R
C21 C 0.61535(10) -0.1153(3) 0.55879(14) 0.0225(6) Uani 1 1 d .
H21 H 0.6281 -0.1084 0.5266 0.027 Uiso 1 1 calc R
C22 C 0.61380(11) -0.2298(3) 0.57016(15) 0.0255(7) Uani 1 1 d .
H22A H 0.6012 -0.2415 0.6017 0.031 Uiso 1 1 calc R
H22B H 0.6394 -0.2577 0.5778 0.031 Uiso 1 1 calc R
C23 C 0.59258(11) -0.2845(3) 0.52196(15) 0.0288(7) Uani 1 1 d .
H23A H 0.6061 -0.2761 0.4911 0.035 Uiso 1 1 calc R
H23B H 0.5912 -0.3587 0.5296 0.035 Uiso 1 1 calc R
C24 C 0.55349(11) -0.2414(3) 0.50849(17) 0.0313(8) Uani 1 1 d .
H24A H 0.5395 -0.2537 0.5386 0.038 Uiso 1 1 calc R
H24B H 0.5404 -0.2772 0.4769 0.038 Uiso 1 1 calc R
C25 C 0.55450(11) -0.1268(3) 0.49730(15) 0.0285(7) Uani 1 1 d .
H25A H 0.5288 -0.1 0.4908 0.034 Uiso 1 1 calc R
H25B H 0.566 -0.1152 0.4648 0.034 Uiso 1 1 calc R
C26 C 0.57646(10) -0.0683(3) 0.54361(14) 0.0229(6) Uani 1 1 d .
H26A H 0.5628 -0.0706 0.5747 0.027 Uiso 1 1 calc R
H26B H 0.5789 0.0044 0.5334 0.027 Uiso 1 1 calc R
C27 C 0.68740(9) -0.1036(3) 0.62940(13) 0.0199(6) Uani 1 1 d .
H27 H 0.6813 -0.1725 0.6431 0.024 Uiso 1 1 calc R
C28 C 0.71080(10) -0.0488(3) 0.67626(16) 0.0292(8) Uani 1 1 d .
H28A H 0.7187 0.0191 0.6645 0.035 Uiso 1 1 calc R
H28B H 0.6956 -0.0378 0.7051 0.035 Uiso 1 1 calc R
C29 C 0.74517(11) -0.1128(4) 0.69719(17) 0.0354(9) Uani 1 1 d .
H29A H 0.7605 -0.0754 0.7264 0.043 Uiso 1 1 calc R
H29B H 0.7373 -0.1785 0.7116 0.043 Uiso 1 1 calc R
C30 C 0.76798(11) -0.1336(4) 0.65298(17) 0.0324(8) Uani 1 1 d .
H30A H 0.7896 -0.1769 0.6668 0.039 Uiso 1 1 calc R
H30B H 0.7775 -0.068 0.6407 0.039 Uiso 1 1 calc R
C31 C 0.74506(11) -0.1876(3) 0.60619(17) 0.0314(8) Uani 1 1 d .
H31A H 0.7373 -0.2559 0.6176 0.038 Uiso 1 1 calc R
H31B H 0.7604 -0.1976 0.5774 0.038 Uiso 1 1 calc R
C32 C 0.71044(10) -0.1242(3) 0.58512(14) 0.0261(7) Uani 1 1 d .
H32A H 0.7181 -0.0583 0.5707 0.031 Uiso 1 1 calc R
H32B H 0.6952 -0.1619 0.5559 0.031 Uiso 1 1 calc R
C33 C 0.58962(8) 0.4143(2) 0.40098(12) 0.0168(5) Uani 1 1 d .
C34 C 0.57870(9) 0.3133(3) 0.38846(13) 0.0200(6) Uani 1 1 d .
H34 H 0.5852 0.2833 0.357 0.024 Uiso 1 1 calc R
C35 C 0.55862(9) 0.2552(3) 0.42050(13) 0.0201(6) Uani 1 1 d .
C36 C 0.54872(9) 0.2951(3) 0.46718(13) 0.0201(6) Uani 1 1 d .
H36 H 0.5353 0.2552 0.4892 0.024 Uiso 1 1 calc R
C37 C 0.55913(9) 0.3950(3) 0.48056(12) 0.0182(6) Uani 1 1 d .
C38 C 0.57883(9) 0.4530(3) 0.44804(13) 0.0184(6) Uani 1 1 d .
H38 H 0.5852 0.5216 0.4581 0.022 Uiso 1 1 calc R
C39 C 0.54852(11) 0.1469(3) 0.40551(16) 0.0282(7) Uani 1 1 d .
C40 C 0.55067(10) 0.4404(3) 0.53153(13) 0.0224(6) Uani 1 1 d .
C41 C 0.65920(9) 0.4462(3) 0.39868(13) 0.0188(6) Uani 1 1 d .
C42 C 0.67512(9) 0.4918(2) 0.44645(13) 0.0186(6) Uani 1 1 d .
H42 H 0.6618 0.5441 0.4615 0.022 Uiso 1 1 calc R
C43 C 0.71000(10) 0.4628(3) 0.47269(14) 0.0228(6) Uani 1 1 d .
C44 C 0.73024(10) 0.3856(3) 0.45314(15) 0.0251(7) Uani 1 1 d .
H44 H 0.7541 0.3664 0.4709 0.03 Uiso 1 1 calc R
C45 C 0.71454(9) 0.3370(3) 0.40660(15) 0.0228(6) Uani 1 1 d .
C46 C 0.67978(9) 0.3660(3) 0.38038(13) 0.0201(6) Uani 1 1 d .
H46 H 0.6697 0.3303 0.3491 0.024 Uiso 1 1 calc R
C47 C 0.72501(12) 0.5185(3) 0.52321(16) 0.0315(8) Uani 1 1 d .
C48 C 0.73538(11) 0.2539(3) 0.38293(18) 0.0319(8) Uani 1 1 d .
C49 C 0.61026(9) 0.6027(2) 0.37330(12) 0.0170(5) Uani 1 1 d .
C50 C 0.57378(9) 0.6415(3) 0.36301(13) 0.0203(6) Uani 1 1 d .
H50 H 0.5537 0.5948 0.3556 0.024 Uiso 1 1 calc R
C51 C 0.56623(9) 0.7456(3) 0.36331(13) 0.0215(6) Uani 1 1 d .
C52 C 0.59449(10) 0.8174(3) 0.37461(13) 0.0214(6) Uani 1 1 d .
H52 H 0.5892 0.8888 0.3749 0.026 Uiso 1 1 calc R
C53 C 0.63067(9) 0.7811(3) 0.38552(13) 0.0196(6) Uani 1 1 d .
C54 C 0.63826(9) 0.6764(2) 0.38375(13) 0.0184(6) Uani 1 1 d .
H54 H 0.6634 0.6544 0.3899 0.022 Uiso 1 1 calc R
C55 C 0.52674(11) 0.7817(3) 0.34980(15) 0.0288(8) Uani 1 1 d .
C56 C 0.66209(10) 0.8534(3) 0.40134(14) 0.0229(6) Uani 1 1 d .
C57 C 0.61268(9) 0.4552(2) 0.30461(13) 0.0182(6) Uani 1 1 d .
C58 C 0.57797(10) 0.4357(3) 0.27462(13) 0.0241(7) Uani 1 1 d .
H58 H 0.5568 0.4288 0.2924 0.029 Uiso 1 1 calc R
C59 C 0.57349(11) 0.4258(3) 0.21915(14) 0.0295(8) Uani 1 1 d .
C60 C 0.60342(11) 0.4333(3) 0.19162(14) 0.0279(7) Uani 1 1 d .
H60 H 0.6004 0.4258 0.1541 0.034 Uiso 1 1 calc R
C61 C 0.63804(10) 0.4522(3) 0.22036(14) 0.0236(7) Uani 1 1 d .
C62 C 0.64248(10) 0.4650(3) 0.27533(13) 0.0204(6) Uani 1 1 d .
H62 H 0.6665 0.4807 0.2936 0.024 Uiso 1 1 calc R
C63 C 0.53575(12) 0.4104(5) 0.18840(16) 0.0432(12) Uani 1 1 d .
C64 C 0.67112(13) 0.4598(4) 0.19149(17) 0.0352(9) Uani 1 1 d .
F1 F 0.53404(6) 0.53215(18) 0.52475(9) 0.0261(4) Uani 1 1 d .
F2 F 0.52892(7) 0.38068(19) 0.55684(9) 0.0334(5) Uani 1 1 d .
F3 F 0.58200(7) 0.45678(19) 0.56615(9) 0.0299(5) Uani 1 1 d .
F4 F 0.52257(11) 0.1084(2) 0.43176(14) 0.0633(11) Uani 1 1 d .
F5 F 0.57754(9) 0.0836(2) 0.41428(13) 0.0475(7) Uani 1 1 d .
F6 F 0.53580(8) 0.1372(2) 0.35364(10) 0.0410(6) Uani 1 1 d .
F7 F 0.72334(11) 0.6191(2) 0.51737(13) 0.0637(10) Uani 1 1 d .
F8 F 0.70650(9) 0.4947(3) 0.56275(11) 0.0484(8) Uani 1 1 d .
F9 F 0.76062(8) 0.4951(2) 0.54007(11) 0.0445(7) Uani 1 1 d .
F10 F 0.71492(8) 0.1710(2) 0.37121(14) 0.0501(8) Uani 1 1 d .
F11 F 0.76563(9) 0.2238(3) 0.41377(16) 0.0687(11) Uani 1 1 d .
F12 F 0.74561(12) 0.2825(3) 0.33677(16) 0.0757(13) Uani 1 1 d .
F13 F 0.50397(7) 0.7303(3) 0.37538(15) 0.0621(11) Uani 1 1 d .
F14 F 0.51493(8) 0.7757(3) 0.29872(11) 0.0556(9) Uani 1 1 d .
F15 F 0.52270(8) 0.8808(2) 0.36213(14) 0.0500(7) Uani 1 1 d .
F16 F 0.68614(6) 0.85790(18) 0.36578(9) 0.0293(5) Uani 1 1 d .
F17 F 0.65097(7) 0.95011(17) 0.40762(10) 0.0317(5) Uani 1 1 d .
F18 F 0.68237(7) 0.82613(19) 0.44789(9) 0.0353(5) Uani 1 1 d .
F19 F 0.5141(2) 0.3410(7) 0.2137(3) 0.0334(15) Uani 0.5 1 d PU
F20 F 0.53779(17) 0.3513(7) 0.1414(2) 0.0524(17) Uani 0.5 1 d PU
F21 F 0.5173(2) 0.4851(6) 0.1761(3) 0.0494(18) Uani 0.5 1 d PU
F22 F 0.6807(4) 0.5508(8) 0.1796(6) 0.060(3) Uani 0.5 1 d PU
F23 F 0.7033(2) 0.4248(8) 0.2228(3) 0.0450(19) Uani 0.5 1 d PU
F24 F 0.6704(2) 0.3957(6) 0.1509(4) 0.049(2) Uani 0.5 1 d PU
P1 P 0.64259(2) -0.03784(6) 0.61111(3) 0.01618(14) Uani 1 1 d U
Ir1 Ir 0.618385(3) 0.009327(9) 0.686846(5) 0.01776(4) Uani 1 1 d U
B1 B 0.61801(10) 0.4787(3) 0.36919(14) 0.0171(6) Uani 1 1 d U
F26 F 0.5109(2) 0.4923(6) 0.2040(4) 0.0502(18) Uani 0.5 1 d PU
F27 F 0.5338(2) 0.4330(10) 0.1376(3) 0.075(2) Uani 0.5 1 d PU
F29 F 0.6612(3) 0.4448(10) 0.1399(4) 0.076(3) Uani 0.5 1 d PU
F25 F 0.5203(3) 0.3322(8) 0.1963(3) 0.043(2) Uani 0.5 1 d PU
F30 F 0.6956(4) 0.3937(11) 0.2072(6) 0.104(5) Uani 0.5 1 d PU
F28 F 0.6859(4) 0.5496(13) 0.1960(6) 0.079(5) Uani 0.5 1 d P
H1 H 0.673(2) 0.157(6) 0.687(3) 0.094 Uiso 1 1 d .
H13 H 0.574(2) -0.133(6) 0.653(3) 0.094 Uiso 1 1 d .
H14 H 0.631(2) -0.202(7) 0.680(3) 0.094 Uiso 1 1 d .
H17 H 0.641(2) 0.063(7) 0.783(3) 0.094 Uiso 1 1 d .
H18 H 0.584(2) 0.122(7) 0.749(3) 0.094 Uiso 1 1 d .

loop_
_atom_site_aniso_label
_atom_site_aniso_U_11
_atom_site_aniso_U_22
_atom_site_aniso_U_33
_atom_site_aniso_U_23
_atom_site_aniso_U_13
_atom_site_aniso_U_12
C1 0.0245(16) 0.0240(16) 0.0221(16) -0.0022(12) 0.0030(13) -0.0022(13)
C2 0.037(2) 0.0302(18) 0.0215(17) -0.0040(14) 0.0034(14) -0.0116(15)
C3 0.047(2) 0.0233(17) 0.033(2) -0.0098(15) 0.0186(18) -0.0079(16)
C4 0.035(2) 0.0248(17) 0.034(2) 0.0011(14) 0.0151(16) 0.0065(15)
C5 0.0250(16) 0.0240(16) 0.0275(17) 0.0020(13) 0.0043(13) 0.0048(13)
C6 0.0234(15) 0.0185(14) 0.0184(14) -0.0012(11) 0.0030(12) 0.0004(11)
C7 0.0164(13) 0.0231(15) 0.0182(14) 0.0017(11) 0.0016(11) 0.0013(11)
C8 0.0266(17) 0.0250(17) 0.0292(18) 0.0048(14) 0.0059(14) 0.0030(13)
C9 0.0272(17) 0.0275(17) 0.0309(19) 0.0121(14) 0.0038(14) 0.0012(14)
C10 0.0215(15) 0.0318(18) 0.0201(15) 0.0062(13) 0.0030(12) -0.0021(13)
C11 0.0206(15) 0.0250(15) 0.0174(14) 0.0001(12) 0.0034(11) -0.0010(12)
C12 0.0165(13) 0.0202(14) 0.0144(13) 0.0012(10) 0.0015(10) -0.0006(11)
C13 0.0236(16) 0.0237(16) 0.0210(15) 0.0018(12) 0.0042(12) -0.0067(12)
C14 0.0273(16) 0.0187(14) 0.0168(14) 0.0014(11) 0.0048(12) -0.0008(12)
C15 0.0288(17) 0.0253(16) 0.0205(15) 0.0031(12) 0.0030(13) 0.0055(13)
C16 0.0316(18) 0.0327(18) 0.0158(15) -0.0001(13) 0.0024(13) 0.0035(14)
C17 0.0294(17) 0.0275(16) 0.0152(14) -0.0044(12) 0.0054(12) 0.0007(13)
C18 0.0330(19) 0.0257(17) 0.0230(16) 0.0023(13) 0.0128(14) 0.0043(14)
C19 0.0246(17) 0.0320(19) 0.0329(19) 0.0071(15) 0.0128(15) 0.0056(14)
C20 0.0208(16) 0.0305(18) 0.0279(17) 0.0050(14) 0.0061(13) -0.0024(13)
C21 0.0207(15) 0.0247(16) 0.0213(15) -0.0038(12) 0.0000(12) -0.0007(12)
C22 0.0274(17) 0.0252(16) 0.0233(16) -0.0009(13) 0.0013(13) -0.0021(13)
C23 0.035(2) 0.0260(17) 0.0247(17) -0.0052(13) 0.0026(14) -0.0057(14)
C24 0.0276(18) 0.036(2) 0.0292(19) -0.0016(15) -0.0007(15) -0.0092(15)
C25 0.0254(17) 0.038(2) 0.0205(16) 0.0022(14) -0.0010(13) -0.0035(15)
C26 0.0212(15) 0.0255(16) 0.0212(15) -0.0013(12) 0.0004(12) 0.0008(12)
C27 0.0166(14) 0.0229(15) 0.0194(14) -0.0003(11) -0.0008(11) 0.0002(11)
C28 0.0219(16) 0.038(2) 0.0272(18) -0.0098(15) 0.0008(13) 0.0024(14)
C29 0.0248(18) 0.053(3) 0.0274(19) -0.0027(17) -0.0014(15) 0.0017(17)
C30 0.0190(16) 0.044(2) 0.034(2) -0.0021(17) 0.0030(14) 0.0023(15)
C31 0.0257(18) 0.037(2) 0.0317(19) -0.0027(16) 0.0050(15) 0.0059(15)
C32 0.0246(16) 0.0319(18) 0.0218(16) -0.0019(13) 0.0039(13) 0.0027(14)
C33 0.0147(13) 0.0217(14) 0.0136(13) 0.0008(11) 0.0003(10) -0.0013(11)
C34 0.0212(15) 0.0240(15) 0.0154(14) -0.0006(11) 0.0039(11) -0.0032(12)
C35 0.0209(15) 0.0220(15) 0.0173(14) -0.0004(11) 0.0026(11) -0.0057(12)
C36 0.0187(14) 0.0244(15) 0.0178(14) 0.0021(11) 0.0050(11) -0.0035(11)
C37 0.0169(13) 0.0233(15) 0.0149(13) 0.0020(11) 0.0034(11) -0.0002(11)
C38 0.0192(14) 0.0198(14) 0.0163(14) -0.0001(11) 0.0033(11) -0.0025(11)
C39 0.0333(19) 0.0263(17) 0.0275(18) -0.0032(14) 0.0127(15) -0.0097(14)
C40 0.0234(15) 0.0268(16) 0.0180(14) 0.0024(12) 0.0064(12) 0.0001(12)
C41 0.0177(14) 0.0214(14) 0.0173(14) 0.0038(11) 0.0030(11) -0.0037(11)
C42 0.0225(15) 0.0166(13) 0.0164(13) 0.0038(10) 0.0021(11) -0.0032(11)
C43 0.0228(15) 0.0261(16) 0.0185(15) 0.0042(12) -0.0005(12) -0.0053(13)
C44 0.0173(15) 0.0273(17) 0.0291(17) 0.0069(14) -0.0021(13) -0.0018(12)
C45 0.0189(15) 0.0214(15) 0.0280(17) 0.0034(12) 0.0030(13) 0.0010(12)
C46 0.0165(14) 0.0225(15) 0.0209(15) 0.0014(12) 0.0010(11) -0.0027(11)
C47 0.0296(19) 0.038(2) 0.0243(17) 0.0001(15) -0.0059(14) -0.0037(16)
C48 0.0241(17) 0.0300(19) 0.041(2) 0.0025(16) 0.0011(15) 0.0043(14)
C49 0.0169(13) 0.0218(14) 0.0128(13) 0.0029(10) 0.0036(10) -0.0015(11)
C50 0.0186(14) 0.0263(16) 0.0164(14) 0.0050(12) 0.0035(11) -0.0018(12)
C51 0.0180(14) 0.0300(17) 0.0168(14) 0.0078(12) 0.0036(11) 0.0040(12)
C52 0.0254(16) 0.0232(15) 0.0165(14) 0.0042(11) 0.0061(12) 0.0043(12)
C53 0.0224(15) 0.0216(15) 0.0153(14) 0.0016(11) 0.0043(11) -0.0009(12)
C54 0.0187(14) 0.0202(14) 0.0167(14) 0.0021(11) 0.0037(11) -0.0006(11)
C55 0.0243(17) 0.036(2) 0.0259(17) 0.0122(15) 0.0025(14) 0.0059(14)
C56 0.0280(17) 0.0216(15) 0.0186(15) -0.0011(12) 0.0009(12) -0.0031(12)
C57 0.0204(14) 0.0189(14) 0.0157(13) 0.0021(11) 0.0039(11) 0.0001(11)
C58 0.0199(15) 0.0365(19) 0.0160(14) 0.0035(13) 0.0030(12) -0.0015(13)
C59 0.0264(17) 0.044(2) 0.0166(15) 0.0035(14) -0.0014(13) -0.0037(15)
C60 0.0345(19) 0.0333(19) 0.0166(15) 0.0032(13) 0.0059(13) -0.0026(15)
C61 0.0284(17) 0.0253(16) 0.0191(15) -0.0004(12) 0.0097(13) -0.0052(13)
C62 0.0217(15) 0.0211(14) 0.0189(14) 0.0002(11) 0.0051(12) -0.0027(12)
C63 0.029(2) 0.083(4) 0.0155(17) 0.0057(19) -0.0035(14) -0.009(2)
C64 0.040(2) 0.043(2) 0.0259(19) -0.0071(16) 0.0168(16) -0.0091(18)
F1 0.0269(11) 0.0276(10) 0.0247(10) -0.0008(8) 0.0066(8) 0.0043(8)
F2 0.0456(14) 0.0348(12) 0.0241(11) 0.0015(9) 0.0200(10) -0.0065(10)
F3 0.0314(11) 0.0386(13) 0.0180(10) -0.0040(9) -0.0023(8) 0.0068(10)
F4 0.090(2) 0.0438(16) 0.070(2) -0.0247(15) 0.057(2) -0.0407(17)
F5 0.0558(18) 0.0238(12) 0.0594(18) -0.0046(12) -0.0035(14) 0.0008(11)
F6 0.0519(16) 0.0373(14) 0.0311(13) -0.0105(10) -0.0031(11) -0.0140(12)
F7 0.100(3) 0.0330(15) 0.0452(17) -0.0062(13) -0.0336(17) -0.0063(16)
F8 0.0416(15) 0.078(2) 0.0268(13) -0.0129(13) 0.0093(11) -0.0104(14)
F9 0.0275(12) 0.072(2) 0.0299(13) -0.0083(12) -0.0090(10) -0.0056(12)
F10 0.0367(14) 0.0357(14) 0.076(2) -0.0192(14) 0.0028(14) 0.0035(11)
F11 0.0392(16) 0.063(2) 0.093(3) -0.0319(19) -0.0279(17) 0.0292(15)
F12 0.105(3) 0.055(2) 0.083(3) 0.0161(18) 0.067(2) 0.035(2)
F13 0.0208(12) 0.083(2) 0.084(2) 0.056(2) 0.0145(13) 0.0085(13)
F14 0.0392(15) 0.092(3) 0.0307(14) -0.0004(15) -0.0106(11) 0.0200(16)
F15 0.0328(14) 0.0470(16) 0.067(2) -0.0036(14) -0.0021(13) 0.0148(12)
F16 0.0240(10) 0.0322(12) 0.0330(12) -0.0050(9) 0.0084(9) -0.0084(9)
F17 0.0373(13) 0.0205(10) 0.0368(13) -0.0057(9) 0.0036(10) 0.0000(9)
F18 0.0411(13) 0.0330(12) 0.0269(11) 0.0045(9) -0.0122(10) -0.0093(10)
F19 0.025(3) 0.043(3) 0.030(4) -0.007(3) -0.004(3) -0.003(2)
F20 0.042(3) 0.096(5) 0.017(2) -0.024(3) -0.004(2) 0.004(3)
F21 0.040(3) 0.048(4) 0.053(4) 0.010(3) -0.016(3) 0.013(3)
F22 0.076(6) 0.034(4) 0.081(7) 0.010(4) 0.054(6) -0.007(4)
F23 0.027(3) 0.085(5) 0.026(3) -0.005(3) 0.013(2) 0.000(3)
F24 0.047(4) 0.058(4) 0.048(5) -0.035(3) 0.030(3) -0.019(3)
P1 0.0171(3) 0.0184(3) 0.0134(3) -0.0007(3) 0.0033(3) -0.0006(3)
Ir1 0.01998(6) 0.01989(6) 0.01406(6) -0.00143(4) 0.00472(4) -0.00180(4)
B1 0.0154(14) 0.0207(15) 0.0151(14) 0.0025(12) 0.0019(11) -0.0022(12)
F26 0.033(3) 0.043(3) 0.068(5) 0.006(3) -0.017(3) -0.002(2)
F27 0.049(4) 0.150(7) 0.023(3) 0.022(4) -0.006(3) -0.024(5)
F29 0.063(5) 0.142(8) 0.029(3) -0.028(5) 0.026(3) -0.036(6)
F25 0.035(4) 0.045(4) 0.048(5) -0.014(4) -0.001(3) -0.011(3)
F30 0.089(7) 0.104(8) 0.134(9) 0.021(6) 0.072(7) 0.044(6)
F28 0.061(6) 0.117(10) 0.067(8) -0.034(7) 0.041(6) -0.059(6)

loop_
_atom_type_symbol
_atom_type_description
_atom_type_scat_dispersion_real
_atom_type_scat_dispersion_imag
_atom_type_scat_source
C C 0.0033 0.0016 'International Tables Vol C Tables 4.2.6.8 and 6.1.1.4'
H H 0 0 'International Tables Vol C Tables 4.2.6.8 and 6.1.1.4'
F F 0.0171 0.0103 'International Tables Vol C Tables 4.2.6.8 and 6.1.1.4'
P P 0.1023 0.0942 'International Tables Vol C Tables 4.2.6.8 and 6.1.1.4'
Ir Ir -1.4442 7.9887 'International Tables Vol C Tables 4.2.6.8 and 6.1.1.4'
B B 0.0013 0.0007 'International Tables Vol C Tables 4.2.6.8 and 6.1.1.4'

loop_
_geom_angle_atom_site_label_1
_geom_angle_atom_site_label_2
_geom_angle_atom_site_label_3
_geom_angle
C2 C1 C6 120.2(3)
C2 C1 Ir1 114.1(3)
C6 C1 Ir1 71.5(2)
C2 C1 H1 126(5)
C6 C1 H1 110(5)
Ir1 C1 H1 99(5)
C3 C2 C1 120.5(4)
C3 C2 H2 119.7
C1 C2 H2 119.7
C2 C3 C4 120.0(4)
C2 C3 H3 120
C4 C3 H3 120
C5 C4 C3 120.5(4)
C5 C4 H4 119.7
C3 C4 H4 119.7
C4 C5 C6 120.4(4)
C4 C5 H5 119.8
C6 C5 H5 119.8
C1 C6 C5 117.7(3)
C1 C6 C7 120.6(3)
C5 C6 C7 116.8(3)
C1 C6 Ir1 75.3(2)
C5 C6 Ir1 104.4(2)
C7 C6 Ir1 111.8(2)
C12 C7 C8 119.2(3)
C12 C7 C6 123.6(3)
C8 C7 C6 117.2(3)
C9 C8 C7 120.6(3)
C9 C8 H8 119.7
C7 C8 H8 119.7
C8 C9 C10 120.3(3)
C8 C9 H9 119.8
C10 C9 H9 119.8
C11 C10 C9 119.4(3)
C11 C10 H10 120.3
C9 C10 H10 120.3
C10 C11 C12 120.4(3)
C10 C11 H11 119.8
C12 C11 H11 119.8
C7 C12 C11 120.0(3)
C7 C12 P1 115.7(2)
C11 C12 P1 123.8(3)
C14 C13 C20 124.2(3)
C14 C13 Ir1 71.10(19)
C20 C13 Ir1 115.3(3)
C14 C13 H13 115(5)
C20 C13 H13 116(5)
Ir1 C13 H13 104(5)
C13 C14 C15 125.2(3)
C13 C14 Ir1 70.22(19)
C15 C14 Ir1 112.5(2)
C13 C14 H14 114(4)
C15 C14 H14 111(4)
Ir1 C14 H14 119(5)
C14 C15 C16 112.6(3)
C14 C15 H15A 109.1
C16 C15 H15A 109.1
C14 C15 H15B 109.1
C16 C15 H15B 109.1
H15A C15 H15B 107.8
C17 C16 C15 112.2(3)
C17 C16 H16A 109.2
C15 C16 H16A 109.2
C17 C16 H16B 109.2
C15 C16 H16B 109.2
H16A C16 H16B 107.9
C18 C17 C16 124.5(4)
C18 C17 Ir1 71.5(2)
C16 C17 Ir1 112.7(2)
C18 C17 H17 117(5)
C16 C17 H17 117(5)
Ir1 C17 H17 99(5)
C17 C18 C19 125.5(3)
C17 C18 Ir1 72.3(2)
C19 C18 Ir1 109.1(3)
C17 C18 H18 119(5)
C19 C18 H18 113(5)
Ir1 C18 H18 106(5)
C18 C19 C20 112.9(3)
C18 C19 H19A 109
C20 C19 H19A 109
C18 C19 H19B 109
C20 C19 H19B 109
H19A C19 H19B 107.8
C13 C20 C19 112.2(3)
C13 C20 H20A 109.2
C19 C20 H20A 109.2
C13 C20 H20B 109.2
C19 C20 H20B 109.2
H20A C20 H20B 107.9
C22 C21 C26 112.4(3)
C22 C21 P1 115.6(2)
C26 C21 P1 110.0(2)
C22 C21 H21 106.1
C26 C21 H21 106.1
P1 C21 H21 106.1
C21 C22 C23 109.5(3)
C21 C22 H22A 109.8
C23 C22 H22A 109.8
C21 C22 H22B 109.8
C23 C22 H22B 109.8
H22A C22 H22B 108.2
C24 C23 C22 110.8(3)
C24 C23 H23A 109.5
C22 C23 H23A 109.5
C24 C23 H23B 109.5
C22 C23 H23B 109.5
H23A C23 H23B 108.1
C23 C24 C25 111.0(3)
C23 C24 H24A 109.4
C25 C24 H24A 109.4
C23 C24 H24B 109.4
C25 C24 H24B 109.4
H24A C24 H24B 108
C24 C25 C26 111.7(3)
C24 C25 H25A 109.3
C26 C25 H25A 109.3
C24 C25 H25B 109.3
C26 C25 H25B 109.3
H25A C25 H25B 107.9
C25 C26 C21 110.7(3)
C25 C26 H26A 109.5
C21 C26 H26A 109.5
C25 C26 H26B 109.5
C21 C26 H26B 109.5
H26A C26 H26B 108.1
C32 C27 C28 110.7(3)
C32 C27 P1 117.1(2)
C28 C27 P1 110.5(2)
C32 C27 H27 105.9
C28 C27 H27 105.9
P1 C27 H27 105.9
C29 C28 C27 110.4(3)
C29 C28 H28A 109.6
C27 C28 H28A 109.6
C29 C28 H28B 109.6
C27 C28 H28B 109.6
H28A C28 H28B 108.1
C30 C29 C28 110.2(3)
C30 C29 H29A 109.6
C28 C29 H29A 109.6
C30 C29 H29B 109.6
C28 C29 H29B 109.6
H29A C29 H29B 108.1
C29 C30 C31 111.5(3)
C29 C30 H30A 109.3
C31 C30 H30A 109.3
C29 C30 H30B 109.3
C31 C30 H30B 109.3
H30A C30 H30B 108
C30 C31 C32 110.7(3)
C30 C31 H31A 109.5
C32 C31 H31A 109.5
C30 C31 H31B 109.5
C32 C31 H31B 109.5
H31A C31 H31B 108.1
C27 C32 C31 110.3(3)
C27 C32 H32A 109.6
C31 C32 H32A 109.6
C27 C32 H32B 109.6
C31 C32 H32B 109.6
H32A C32 H32B 108.1
C34 C33 C38 115.3(3)
C34 C33 B1 123.5(3)
C38 C33 B1 120.6(3)
C35 C34 C33 122.3(3)
C35 C34 H34 118.8
C33 C34 H34 118.8
C36 C35 C34 121.1(3)
C36 C35 C39 119.2(3)
C34 C35 C39 119.7(3)
C37 C36 C35 117.9(3)
C37 C36 H36 121.1
C35 C36 H36 121.1
C36 C37 C38 120.7(3)
C36 C37 C40 120.1(3)
C38 C37 C40 119.1(3)
C37 C38 C33 122.7(3)
C37 C38 H38 118.7
C33 C38 H38 118.7
F4 C39 F5 106.4(4)
F4 C39 F6 106.7(3)
F5 C39 F6 105.0(3)
F4 C39 C35 113.3(3)
F5 C39 C35 112.6(3)
F6 C39 C35 112.2(3)
F2 C40 F1 107.2(3)
F2 C40 F3 106.2(3)
F1 C40 F3 105.3(3)
F2 C40 C37 113.3(3)
F1 C40 C37 112.7(3)
F3 C40 C37 111.6(3)
C42 C41 C46 115.5(3)
C42 C41 B1 121.8(3)
C46 C41 B1 122.6(3)
C43 C42 C41 122.2(3)
C43 C42 H42 118.9
C41 C42 H42 118.9
C44 C43 C42 121.3(3)
C44 C43 C47 120.8(3)
C42 C43 C47 118.0(3)
C43 C44 C45 117.6(3)
C43 C44 H44 121.2
C45 C44 H44 121.2
C44 C45 C46 121.1(3)
C44 C45 C48 120.1(3)
C46 C45 C48 118.7(3)
C45 C46 C41 122.2(3)
C45 C46 H46 118.9
C41 C46 H46 118.9
F7 C47 F8 107.3(4)
F7 C47 F9 106.8(4)
F8 C47 F9 106.0(3)
F7 C47 C43 112.2(3)
F8 C47 C43 111.9(3)
F9 C47 C43 112.2(4)
F11 C48 F10 106.6(4)
F11 C48 F12 107.1(4)
F10 C48 F12 104.5(4)
F11 C48 C45 113.8(4)
F10 C48 C45 112.5(3)
F12 C48 C45 111.8(3)
C54 C49 C50 115.3(3)
C54 C49 B1 124.1(3)
C50 C49 B1 120.4(3)
C51 C50 C49 122.2(3)
C51 C50 H50 118.9
C49 C50 H50 118.9
C50 C51 C52 121.4(3)
C50 C51 C55 119.3(3)
C52 C51 C55 119.3(3)
C53 C52 C51 117.5(3)
C53 C52 H52 121.2
C51 C52 H52 121.2
C52 C53 C54 120.9(3)
C52 C53 C56 120.3(3)
C54 C53 C56 118.7(3)
C53 C54 C49 122.5(3)
C53 C54 H54 118.7
C49 C54 H54 118.7
F13 C55 F14 108.7(4)
F13 C55 F15 106.2(4)
F14 C55 F15 104.9(3)
F13 C55 C51 112.2(3)
F14 C55 C51 112.0(3)
F15 C55 C51 112.4(3)
F17 C56 F16 105.9(3)
F17 C56 F18 106.3(3)
F16 C56 F18 105.9(3)
F17 C56 C53 113.3(3)
F16 C56 C53 113.1(3)
F18 C56 C53 111.8(3)
C58 C57 C62 115.5(3)
C58 C57 B1 122.9(3)
C62 C57 B1 121.3(3)
C57 C58 C59 122.0(3)
C57 C58 H58 119
C59 C58 H58 119
C60 C59 C58 121.1(3)
C60 C59 C63 118.5(3)
C58 C59 C63 120.4(4)
C59 C60 C61 117.9(3)
C59 C60 H60 121
C61 C60 H60 121
C60 C61 C62 121.1(3)
C60 C61 C64 119.1(3)
C62 C61 C64 119.8(3)
C61 C62 C57 122.2(3)
C61 C62 H62 118.9
C57 C62 H62 118.9
F25 C63 F21 118.7(7)
F25 C63 F27 113.3(7)
F21 C63 F27 67.2(7)
F25 C63 F19 21.8(4)
F21 C63 F19 108.2(6)
F27 C63 F19 129.4(6)
F25 C63 F20 76.2(6)
F21 C63 F20 108.3(6)
F27 C63 F20 45.9(5)
F19 C63 F20 97.7(6)
F25 C63 F26 104.5(6)
F21 C63 F26 31.6(4)
F27 C63 F26 98.7(7)
F19 C63 F26 86.5(5)
F20 C63 F26 135.6(5)
F25 C63 C59 116.4(6)
F21 C63 C59 117.7(6)
F27 C63 C59 113.6(5)
F19 C63 C59 112.2(5)
F20 C63 C59 110.9(4)
F26 C63 C59 108.1(5)
F30 C64 F22 120.2(10)
F30 C64 F28 109.1(11)
F22 C64 F28 19.4(11)
F30 C64 F29 106.9(9)
F22 C64 F29 87.0(9)
F28 C64 F29 105.9(9)
F30 C64 F24 75.5(8)
F22 C64 F24 112.1(8)
F28 C64 F24 127.3(8)
F29 C64 F24 33.2(6)
F30 C64 F23 25.8(8)
F22 C64 F23 101.7(9)
F28 C64 F23 86.7(9)
F29 C64 F23 127.1(7)
F24 C64 F23 99.2(6)
F30 C64 C61 112.3(7)
F22 C64 C61 116.0(7)
F28 C64 C61 111.7(8)
F29 C64 C61 110.6(6)
F24 C64 C61 114.3(5)
F23 C64 C61 111.5(4)
F25 F19 C63 55.4(18)
F27 F20 C63 61.4(5)
F27 F20 F25 99.5(7)
C63 F20 F25 45.3(4)
F26 F21 C63 95.1(10)
F26 F21 F27 155.0(12)
C63 F21 F27 60.4(5)
F30 F23 C64 64.8(18)
F29 F24 C64 73.4(11)
F29 F24 F30 121.0(14)
C64 F24 F30 50.4(6)
C12 P1 C27 108.72(15)
C12 P1 C21 100.11(16)
C27 P1 C21 106.94(16)
C12 P1 Ir1 109.03(11)
C27 P1 Ir1 110.00(11)
C21 P1 Ir1 121.21(12)
C13 Ir1 C14 38.68(14)
C13 Ir1 C18 79.43(14)
C14 Ir1 C18 95.37(14)
C13 Ir1 C17 86.52(14)
C14 Ir1 C17 79.08(13)
C18 Ir1 C17 36.25(14)
C13 Ir1 P1 96.16(10)
C14 Ir1 P1 85.74(9)
C18 Ir1 P1 170.98(11)
C17 Ir1 P1 152.08(10)
C13 Ir1 C6 144.55(13)
C14 Ir1 C6 164.99(12)
C18 Ir1 C6 99.62(13)
C17 Ir1 C6 113.75(13)
P1 Ir1 C6 79.35(8)
C13 Ir1 C1 169.09(13)
C14 Ir1 C1 148.05(13)
C18 Ir1 C1 90.38(14)
C17 Ir1 C1 87.52(13)
P1 Ir1 C1 93.39(9)
C6 Ir1 C1 33.24(11)
C33 B1 C41 104.0(2)
C33 B1 C49 110.4(3)
C41 B1 C49 112.3(3)
C33 B1 C57 113.8(3)
C41 B1 C57 112.2(3)
C49 B1 C57 104.4(2)
F21 F26 C63 53.3(8)
F20 F27 C63 72.7(6)
F20 F27 F21 118.9(7)
C63 F27 F21 52.3(5)
F24 F29 C64 73.4(12)
F19 F25 C63 103(2)
F19 F25 F20 159(2)
C63 F25 F20 58.5(5)
F23 F30 C64 89(2)
F23 F30 F24 137(2)
C64 F30 F24 54.1(7)

loop_
_geom_bond_atom_site_label_1
_geom_bond_atom_site_label_2
_geom_bond_distance
C1 C2 1.402(5)
C1 C6 1.408(5)
C1 Ir1 2.485(4)
C1 H1 0.89(8)
C2 C3 1.374(6)
C2 H2 0.95
C3 C4 1.398(6)
C3 H3 0.95
C4 C5 1.377(5)
C4 H4 0.95
C5 C6 1.429(5)
C5 H5 0.95
C6 C7 1.498(5)
C6 Ir1 2.436(3)
C7 C12 1.388(5)
C7 C8 1.394(5)
C8 C9 1.390(5)
C8 H8 0.95
C9 C10 1.391(6)
C9 H9 0.95
C10 C11 1.385(5)
C10 H10 0.95
C11 C12 1.406(4)
C11 H11 0.95
C12 P1 1.807(3)
C13 C14 1.418(5)
C13 C20 1.517(5)
C13 Ir1 2.136(3)
C13 H13 0.91(8)
C14 C15 1.505(5)
C14 Ir1 2.147(3)
C14 H14 1.04(8)
C15 C16 1.529(5)
C15 H15A 0.99
C15 H15B 0.99
C16 C17 1.521(5)
C16 H16A 0.99
C16 H16B 0.99
C17 C18 1.389(5)
C17 Ir1 2.238(3)
C17 H17 0.97(9)
C18 C19 1.500(6)
C18 Ir1 2.228(4)
C18 H18 0.89(9)
C19 C20 1.525(6)
C19 H19A 0.99
C19 H19B 0.99
C20 H20A 0.99
C20 H20B 0.99
C21 C22 1.524(5)
C21 C26 1.538(5)
C21 P1 1.842(3)
C21 H21 1
C22 C23 1.528(5)
C22 H22A 0.99
C22 H22B 0.99
C23 C24 1.521(6)
C23 H23A 0.99
C23 H23B 0.99
C24 C25 1.523(6)
C24 H24A 0.99
C24 H24B 0.99
C25 C26 1.528(5)
C25 H25A 0.99
C25 H25B 0.99
C26 H26A 0.99
C26 H26B 0.99
C27 C32 1.519(5)
C27 C28 1.538(5)
C27 P1 1.840(3)
C27 H27 1
C28 C29 1.533(6)
C28 H28A 0.99
C28 H28B 0.99
C29 C30 1.513(6)
C29 H29A 0.99
C29 H29B 0.99
C30 C31 1.523(6)
C30 H30A 0.99
C30 H30B 0.99
C31 C32 1.536(5)
C31 H31A 0.99
C31 H31B 0.99
C32 H32A 0.99
C32 H32B 0.99
C33 C34 1.399(5)
C33 C38 1.405(4)
C33 B1 1.631(5)
C34 C35 1.393(4)
C34 H34 0.95
C35 C36 1.389(5)
C35 C39 1.495(5)
C36 C37 1.386(5)
C36 H36 0.95
C37 C38 1.391(4)
C37 C40 1.495(5)
C38 H38 0.95
C39 F4 1.329(4)
C39 F5 1.333(5)
C39 F6 1.339(5)
C40 F2 1.338(4)
C40 F1 1.341(4)
C40 F3 1.353(4)
C41 C42 1.400(5)
C41 C46 1.403(5)
C41 B1 1.631(5)
C42 C43 1.397(5)
C42 H42 0.95
C43 C44 1.380(5)
C43 C47 1.508(5)
C44 C45 1.391(5)
C44 H44 0.95
C45 C46 1.393(5)
C45 C48 1.497(5)
C46 H46 0.95
C47 F7 1.321(5)
C47 F8 1.323(5)
C47 F9 1.339(5)
C48 F11 1.315(5)
C48 F10 1.322(5)
C48 F12 1.334(5)
C49 C54 1.398(4)
C49 C50 1.408(5)
C49 B1 1.647(5)
C50 C51 1.386(5)
C50 H50 0.95
C51 C52 1.389(5)
C51 C55 1.502(5)
C52 C53 1.387(5)
C52 H52 0.95
C53 C54 1.395(5)
C53 C56 1.491(5)
C54 H54 0.95
C55 F13 1.308(5)
C55 F14 1.310(5)
C55 F15 1.343(5)
C56 F17 1.341(4)
C56 F16 1.345(4)
C56 F18 1.349(4)
C57 C58 1.401(5)
C57 C62 1.404(4)
C57 B1 1.654(5)
C58 C59 1.402(5)
C58 H58 0.95
C59 C60 1.378(5)
C59 C63 1.492(6)
C60 C61 1.384(5)
C60 H60 0.95
C61 C62 1.393(5)
C61 C64 1.498(5)
C62 H62 0.95
C63 F25 1.194(11)
C63 F21 1.199(9)
C63 F27 1.317(7)
C63 F19 1.414(10)
C63 F20 1.432(7)
C63 F26 1.489(10)
C64 F30 1.262(14)
C64 F22 1.286(12)
C64 F28 1.286(16)
C64 F29 1.325(10)
C64 F24 1.325(8)
C64 F23 1.395(10)
F19 F25 0.539(8)
F20 F27 1.078(11)
F20 F25 1.632(11)
F21 F26 0.783(9)
F21 F27 1.396(13)
F23 F30 0.608(17)
F24 F29 0.756(13)
F24 F30 1.584(18)
P1 Ir1 2.3107(9)
